data_7150868
loop_
_publ_author_name
'Filthaus, Matthias'
'Oppel, Iris M.'
'Bettinger, Holger F.'

_publ_section_title
;
 Supramolecular structures and spontaneous resolution: the case of
 ortho-substituted phenylboronic acids
;
_journal_issue 7
_journal_name_full 'Organic &amp;  Biomolecular Chemistry'
_journal_page_first 1201
_journal_page_last 1207
_journal_paper_doi 10.1039/b719282g
_journal_volume 6
_journal_year 2008
_chemical_formula_sum 'C12 H11 B O2'
_chemical_formula_weight 198.02
_chemical_name_systematic
;
?
;
_space_group_IT_number 2
_symmetry_cell_setting triclinic
_symmetry_space_group_name_Hall '-P 1'
_symmetry_space_group_name_H-M 'P -1'
_atom_sites_solution_hydrogens geom
_atom_sites_solution_primary direct
_atom_sites_solution_secondary difmap
_audit_creation_method SHELXL-97
_cell_angle_alpha 98.514(9)
_cell_angle_beta 104.995(10)
_cell_angle_gamma 99.904(9)
_cell_formula_units_Z 4
_cell_length_a 8.2637(9)
_cell_length_b 9.2893(8)
_cell_length_c 14.5479(19)
_cell_measurement_reflns_used 1613
_cell_measurement_temperature 108(2)
_cell_measurement_theta_max 30.00
_cell_measurement_theta_min 2.94
_cell_volume 1040.7(2)
_computing_cell_refinement 'CrysAlis RED 1.171.29, Oxford Diffraction'
_computing_data_collection 'CrysAlis CCD 1.171.29, Oxford Diffraction'
_computing_data_reduction 'CrysAlis RED 1.171.29, Oxford Diffraction'
_computing_molecular_graphics SHELXL-97
_computing_publication_material SHELXL-97
_computing_structure_refinement 'SHELXL-97 (Sheldrick, 1997)'
_computing_structure_solution 'SHELXS-97 (Sheldrick, 1990)'
_diffrn_ambient_temperature 108(2)
_diffrn_measured_fraction_theta_full 0.962
_diffrn_measured_fraction_theta_max 0.962
_diffrn_measurement_device_type 'Sapphire2-CCD, Oxford Diffraction'
_diffrn_measurement_method '409 images at 1.0 deg in \w and 25 sec'
_diffrn_radiation_monochromator graphite
_diffrn_radiation_source 'fine-focus sealed tube'
_diffrn_radiation_type MoK\a
_diffrn_radiation_wavelength 0.71073
_diffrn_reflns_av_R_equivalents 0.0735
_diffrn_reflns_av_sigmaI/netI 0.1022
_diffrn_reflns_limit_h_max 9
_diffrn_reflns_limit_h_min -9
_diffrn_reflns_limit_k_max 9
_diffrn_reflns_limit_k_min -11
_diffrn_reflns_limit_l_max 17
_diffrn_reflns_limit_l_min -16
_diffrn_reflns_number 5955
_diffrn_reflns_theta_full 25.00
_diffrn_reflns_theta_max 25.00
_diffrn_reflns_theta_min 2.95
_exptl_absorpt_coefficient_mu 0.083
_exptl_absorpt_correction_type none
_exptl_crystal_colour colourless
_exptl_crystal_density_diffrn 1.264
_exptl_crystal_density_method 'not measured'
_exptl_crystal_description prism
_exptl_crystal_F_000 416
_exptl_crystal_size_max 0.579
_exptl_crystal_size_mid 0.172
_exptl_crystal_size_min 0.111
_refine_diff_density_max 0.353
_refine_diff_density_min -0.282
_refine_diff_density_rms 0.065
_refine_ls_extinction_method none
_refine_ls_goodness_of_fit_ref 0.863
_refine_ls_hydrogen_treatment mixed
_refine_ls_matrix_type full
_refine_ls_number_parameters 287
_refine_ls_number_reflns 3523
_refine_ls_number_restraints 4
_refine_ls_restrained_S_all 0.863
_refine_ls_R_factor_all 0.1072
_refine_ls_R_factor_gt 0.0615
_refine_ls_shift/su_max 0.002
_refine_ls_shift/su_mean 0.001
_refine_ls_structure_factor_coef Fsqd
_refine_ls_weighting_details 'calc w=1/[\s^2^(Fo^2^)+(0.0878P)^2^+0.0000P] where P=(Fo^2^+2Fc^2^)/3'
_refine_ls_weighting_scheme calc
_refine_ls_wR_factor_gt 0.1427
_refine_ls_wR_factor_ref 0.1590
_reflns_number_gt 1895
_reflns_number_total 3523
_reflns_threshold_expression >2sigma(I)
_cod_data_source_file b719282g.txt
_cod_data_source_block bettinger3
_cod_original_sg_symbol_H-M P-1
_cod_database_code 7150868

loop_
_symmetry_equiv_pos_as_xyz
'x, y, z'
'-x, -y, -z'

loop_
_atom_site_label
_atom_site_type_symbol
_atom_site_fract_x
_atom_site_fract_y
_atom_site_fract_z
_atom_site_U_iso_or_equiv
_atom_site_adp_type
_atom_site_occupancy
_atom_site_symmetry_multiplicity
_atom_site_calc_flag
_atom_site_refinement_flags
_atom_site_disorder_assembly
_atom_site_disorder_group
B1 B 0.2654(5) 0.4161(4) 0.3940(2) 0.0282(8) Uani 1 1 d . . .
O11 O 0.2855(3) 0.5528(2) 0.45028(16) 0.0330(6) Uani 1 1 d D . .
H11 H 0.382(2) 0.581(4) 0.489(2) 0.081(16) Uiso 1 1 d D . .
O12 O 0.4073(3) 0.3546(2) 0.40521(15) 0.0295(5) Uani 1 1 d D . .
H12 H 0.384(5) 0.2677(17) 0.375(2) 0.056(12) Uiso 1 1 d D . .
C11 C 0.0492(4) 0.2645(3) 0.2286(2) 0.0318(8) Uani 1 1 d . . .
C12 C 0.0838(4) 0.3336(3) 0.3266(2) 0.0300(7) Uani 1 1 d . . .
C13 C -0.0510(4) 0.3198(3) 0.3698(3) 0.0380(8) Uani 1 1 d . . .
H13 H -0.0294 0.3662 0.4358 0.046 Uiso 1 1 calc R . .
C14 C -0.2151(4) 0.2392(4) 0.3170(3) 0.0494(10) Uani 1 1 d . . .
H14 H -0.3053 0.2307 0.3466 0.059 Uiso 1 1 calc R . .
C15 C -0.2455(5) 0.1723(4) 0.2219(3) 0.0542(11) Uani 1 1 d . . .
H15 H -0.3574 0.1168 0.1857 0.065 Uiso 1 1 calc R . .
C16 C -0.1163(5) 0.1843(4) 0.1784(3) 0.0472(9) Uani 1 1 d . . .
H16 H -0.1405 0.1366 0.1124 0.057 Uiso 1 1 calc R . .
C11' C 0.1805(4) 0.2829(3) 0.1770(2) 0.0311(7) Uani 1 1 d . . .
C12' C 0.2030(4) 0.1618(4) 0.1151(2) 0.0435(9) Uani 1 1 d . . .
H12' H 0.1360 0.0649 0.1086 0.052 Uiso 1 1 calc R . .
C13' C 0.3212(5) 0.1814(4) 0.0634(3) 0.0516(10) Uani 1 1 d . . .
H13' H 0.3352 0.0981 0.0221 0.062 Uiso 1 1 calc R . .
C14' C 0.4184(5) 0.3210(4) 0.0716(3) 0.0512(10) Uani 1 1 d . . .
H14' H 0.4980 0.3344 0.0351 0.061 Uiso 1 1 calc R . .
C15' C 0.4003(4) 0.4417(4) 0.1328(2) 0.0394(8) Uani 1 1 d . . .
H15' H 0.4690 0.5379 0.1392 0.047 Uiso 1 1 calc R . .
C16' C 0.2828(4) 0.4232(3) 0.1846(2) 0.0324(7) Uani 1 1 d . . .
H16' H 0.2711 0.5072 0.2263 0.039 Uiso 1 1 calc R . .
B2 B 0.3324(4) 0.9181(3) 0.3621(3) 0.0240(8) Uani 1 1 d . . .
O21 O 0.3323(3) 0.8513(2) 0.43910(14) 0.0282(5) Uani 1 1 d D . .
H21 H 0.293(5) 0.7606(13) 0.427(3) 0.062(12) Uiso 1 1 d D . .
O22 O 0.4320(3) 1.0593(2) 0.38064(15) 0.0285(5) Uani 1 1 d D . .
H22 H 0.498(3) 1.082(3) 0.4363(11) 0.037(10) Uiso 1 1 d D . .
C21 C 0.0621(4) 0.7662(3) 0.2188(2) 0.0274(7) Uani 1 1 d . . .
C22 C 0.2359(4) 0.8430(3) 0.2535(2) 0.0267(7) Uani 1 1 d . . .
C23 C 0.3341(4) 0.8458(3) 0.1883(2) 0.0314(7) Uani 1 1 d . . .
H23 H 0.4505 0.8991 0.2108 0.038 Uiso 1 1 calc R . .
C24 C 0.2667(5) 0.7736(3) 0.0924(2) 0.0372(8) Uani 1 1 d . . .
H24 H 0.3361 0.7761 0.0495 0.045 Uiso 1 1 calc R . .
C25 C 0.0976(5) 0.6980(3) 0.0596(2) 0.0380(8) Uani 1 1 d . . .
H25 H 0.0496 0.6482 -0.0065 0.046 Uiso 1 1 calc R . .
C26 C -0.0036(4) 0.6939(3) 0.1224(2) 0.0338(8) Uani 1 1 d . . .
H26 H -0.1199 0.6406 0.0987 0.041 Uiso 1 1 calc R . .
C21' C -0.0516(3) 0.7657(3) 0.2826(2) 0.0253(7) Uani 1 1 d . . .
C22' C -0.0579(4) 0.8991(3) 0.3390(2) 0.0309(7) Uani 1 1 d . . .
H22' H 0.0130 0.9904 0.3377 0.037 Uiso 1 1 calc R . .
C23' C -0.1679(4) 0.8983(4) 0.3970(2) 0.0342(8) Uani 1 1 d . . .
H23' H -0.1717 0.9891 0.4354 0.041 Uiso 1 1 calc R . .
C24' C -0.2713(4) 0.7664(4) 0.3989(2) 0.0420(9) Uani 1 1 d . . .
H24' H -0.3463 0.7664 0.4386 0.050 Uiso 1 1 calc R . .
C25' C -0.2664(4) 0.6344(4) 0.3436(2) 0.0409(9) Uani 1 1 d . . .
H25' H -0.3372 0.5434 0.3456 0.049 Uiso 1 1 calc R . .
C26' C -0.1579(4) 0.6346(3) 0.2851(2) 0.0354(8) Uani 1 1 d . . .
H26' H -0.1565 0.5435 0.2461 0.042 Uiso 1 1 calc R . .

loop_
_atom_site_aniso_label
_atom_site_aniso_U_11
_atom_site_aniso_U_22
_atom_site_aniso_U_33
_atom_site_aniso_U_23
_atom_site_aniso_U_13
_atom_site_aniso_U_12
B1 0.035(2) 0.0213(18) 0.031(2) 0.0080(15) 0.0138(17) 0.0057(16)
O11 0.0283(14) 0.0204(11) 0.0445(14) 0.0005(10) 0.0027(11) 0.0074(10)
O12 0.0263(12) 0.0185(11) 0.0374(13) -0.0021(9) 0.0022(10) 0.0058(10)
C11 0.0262(18) 0.0174(15) 0.043(2) 0.0082(14) -0.0039(15) 0.0014(14)
C12 0.0249(18) 0.0197(15) 0.045(2) 0.0083(14) 0.0071(15) 0.0064(14)
C13 0.033(2) 0.0265(17) 0.060(2) 0.0154(16) 0.0173(17) 0.0092(15)
C14 0.027(2) 0.042(2) 0.084(3) 0.030(2) 0.017(2) 0.0069(17)
C15 0.025(2) 0.047(2) 0.078(3) 0.028(2) -0.006(2) -0.0070(17)
C16 0.039(2) 0.0317(19) 0.055(2) 0.0113(17) -0.0070(19) -0.0044(17)
C11' 0.0300(18) 0.0223(16) 0.0328(18) 0.0032(13) -0.0034(14) 0.0053(14)
C12' 0.046(2) 0.0318(19) 0.042(2) 0.0001(15) -0.0062(17) 0.0165(17)
C13' 0.061(3) 0.052(2) 0.041(2) -0.0006(18) 0.0067(19) 0.033(2)
C14' 0.051(2) 0.062(3) 0.047(2) 0.0097(19) 0.0141(19) 0.030(2)
C15' 0.037(2) 0.0398(19) 0.044(2) 0.0101(16) 0.0123(17) 0.0121(16)
C16' 0.0341(19) 0.0277(17) 0.0325(18) 0.0033(13) 0.0037(15) 0.0104(15)
B2 0.0156(17) 0.0158(17) 0.041(2) 0.0020(15) 0.0102(15) 0.0043(14)
O21 0.0260(12) 0.0184(11) 0.0346(12) 0.0015(9) 0.0033(10) 0.0018(10)
O22 0.0246(12) 0.0196(11) 0.0354(13) 0.0014(9) 0.0019(11) 0.0032(9)
C21 0.0286(18) 0.0171(15) 0.0333(18) 0.0033(13) 0.0033(14) 0.0067(13)
C22 0.0252(17) 0.0173(15) 0.0359(18) 0.0031(13) 0.0063(14) 0.0064(13)
C23 0.0300(18) 0.0236(16) 0.0411(19) 0.0046(14) 0.0111(15) 0.0078(14)
C24 0.047(2) 0.0360(18) 0.0348(19) 0.0078(15) 0.0158(16) 0.0181(17)
C25 0.054(2) 0.0315(18) 0.0261(17) 0.0017(14) 0.0055(16) 0.0163(17)
C26 0.0310(18) 0.0252(17) 0.0373(19) 0.0022(14) -0.0008(15) 0.0048(14)
C21' 0.0181(16) 0.0240(16) 0.0291(16) 0.0038(12) 0.0001(13) 0.0040(13)
C22' 0.0262(17) 0.0269(17) 0.0380(19) 0.0064(14) 0.0056(15) 0.0080(14)
C23' 0.0295(18) 0.0359(18) 0.0389(19) 0.0075(15) 0.0095(15) 0.0127(15)
C24' 0.0300(19) 0.056(2) 0.050(2) 0.0229(18) 0.0170(16) 0.0175(18)
C25' 0.032(2) 0.039(2) 0.053(2) 0.0178(17) 0.0109(17) 0.0044(16)
C26' 0.0303(19) 0.0262(17) 0.0434(19) 0.0044(14) 0.0029(16) 0.0042(15)

loop_
_atom_type_symbol
_atom_type_description
_atom_type_scat_dispersion_real
_atom_type_scat_dispersion_imag
_atom_type_scat_source
C C 0.0033 0.0016 'International Tables Vol C Tables 4.2.6.8 and 6.1.1.4'
H H 0.0000 0.0000 'International Tables Vol C Tables 4.2.6.8 and 6.1.1.4'
B B 0.0013 0.0007 'International Tables Vol C Tables 4.2.6.8 and 6.1.1.4'
O O 0.0106 0.0060 'International Tables Vol C Tables 4.2.6.8 and 6.1.1.4'

loop_
_geom_angle_atom_site_label_1
_geom_angle_atom_site_label_2
_geom_angle_atom_site_label_3
_geom_angle
_geom_angle_site_symmetry_1
_geom_angle_site_symmetry_3
_geom_angle_publ_flag
O11 B1 O12 117.1(3) . . ?
O11 B1 C12 119.3(3) . . ?
O12 B1 C12 123.5(3) . . ?
C16 C11 C12 118.7(3) . . ?
C16 C11 C11' 119.5(3) . . ?
C12 C11 C11' 121.7(3) . . ?
C11 C12 C13 118.8(3) . . ?
C11 C12 B1 124.3(3) . . ?
C13 C12 B1 116.8(3) . . ?
C14 C13 C12 120.9(3) . . ?
C15 C14 C13 119.4(3) . . ?
C14 C15 C16 120.8(4) . . ?
C15 C16 C11 121.5(4) . . ?
C16' C11' C12' 117.4(3) . . ?
C16' C11' C11 121.1(3) . . ?
C12' C11' C11 121.4(3) . . ?
C13' C12' C11' 121.0(3) . . ?
C14' C13' C12' 120.1(3) . . ?
C13' C14' C15' 120.0(3) . . ?
C16' C15' C14' 120.2(3) . . ?
C15' C16' C11' 121.2(3) . . ?
O21 B2 O22 117.3(3) . . ?
O21 B2 C22 125.0(3) . . ?
O22 B2 C22 117.6(3) . . ?
C26 C21 C22 118.9(3) . . ?
C26 C21 C21' 119.8(3) . . ?
C22 C21 C21' 121.3(3) . . ?
C23 C22 C21 118.5(3) . . ?
C23 C22 B2 116.6(3) . . ?
C21 C22 B2 124.8(3) . . ?
C24 C23 C22 121.9(3) . . ?
C25 C24 C23 119.0(3) . . ?
C24 C25 C26 120.4(3) . . ?
C21 C26 C25 121.2(3) . . ?
C26' C21' C22' 118.7(3) . . ?
C26' C21' C21 120.9(3) . . ?
C22' C21' C21 120.4(3) . . ?
C23' C22' C21' 120.1(3) . . ?
C24' C23' C22' 120.1(3) . . ?
C25' C24' C23' 120.3(3) . . ?
C24' C25' C26' 119.8(3) . . ?
C21' C26' C25' 120.9(3) . . ?

loop_
_geom_bond_atom_site_label_1
_geom_bond_atom_site_label_2
_geom_bond_distance
_geom_bond_site_symmetry_2
_geom_bond_publ_flag
B1 O11 1.364(4) . ?
B1 O12 1.374(4) . ?
B1 C12 1.556(5) . ?
C11 C16 1.389(4) . ?
C11 C12 1.408(4) . ?
C11 C11' 1.472(4) . ?
C12 C13 1.410(4) . ?
C13 C14 1.389(5) . ?
C14 C15 1.369(5) . ?
C15 C16 1.373(5) . ?
C11' C16' 1.397(4) . ?
C11' C12' 1.403(4) . ?
C12' C13' 1.383(5) . ?
C13' C14' 1.374(5) . ?
C14' C15' 1.380(4) . ?
C15' C16' 1.379(4) . ?
B2 O21 1.359(4) . ?
B2 O22 1.371(4) . ?
B2 C22 1.564(4) . ?
C21 C26 1.383(4) . ?
C21 C22 1.412(4) . ?
C21 C21' 1.483(4) . ?
C22 C23 1.398(4) . ?
C23 C24 1.378(4) . ?
C24 C25 1.376(5) . ?
C25 C26 1.389(4) . ?
C21' C26' 1.385(4) . ?
C21' C22' 1.398(4) . ?
C22' C23' 1.391(4) . ?
C23' C24' 1.377(4) . ?
C24' C25' 1.376(4) . ?
C25' C26' 1.388(4) . ?

loop_
_geom_torsion_atom_site_label_1
_geom_torsion_atom_site_label_2
_geom_torsion_atom_site_label_3
_geom_torsion_atom_site_label_4
_geom_torsion
_geom_torsion_site_symmetry_1
_geom_torsion_site_symmetry_2
_geom_torsion_site_symmetry_3
_geom_torsion_site_symmetry_4
_geom_torsion_publ_flag
C16 C11 C12 C13 -0.6(4) . . . . ?
C11' C11 C12 C13 175.7(3) . . . . ?
C16 C11 C12 B1 175.0(3) . . . . ?
C11' C11 C12 B1 -8.8(4) . . . . ?
O11 B1 C12 C11 133.5(3) . . . . ?
O12 B1 C12 C11 -50.9(4) . . . . ?
O11 B1 C12 C13 -50.9(4) . . . . ?
O12 B1 C12 C13 124.6(3) . . . . ?
C11 C12 C13 C14 0.2(4) . . . . ?
B1 C12 C13 C14 -175.6(3) . . . . ?
C12 C13 C14 C15 0.1(5) . . . . ?
C13 C14 C15 C16 -0.2(5) . . . . ?
C14 C15 C16 C11 -0.1(5) . . . . ?
C12 C11 C16 C15 0.5(5) . . . . ?
C11' C11 C16 C15 -175.8(3) . . . . ?
C16 C11 C11' C16' 130.9(3) . . . . ?
C12 C11 C11' C16' -45.3(4) . . . . ?
C16 C11 C11' C12' -46.4(4) . . . . ?
C12 C11 C11' C12' 137.4(3) . . . . ?
C16' C11' C12' C13' -0.4(5) . . . . ?
C11 C11' C12' C13' 177.0(3) . . . . ?
C11' C12' C13' C14' -0.3(5) . . . . ?
C12' C13' C14' C15' 1.1(5) . . . . ?
C13' C14' C15' C16' -1.1(5) . . . . ?
C14' C15' C16' C11' 0.3(5) . . . . ?
C12' C11' C16' C15' 0.4(4) . . . . ?
C11 C11' C16' C15' -177.0(3) . . . . ?
C26 C21 C22 C23 1.5(4) . . . . ?
C21' C21 C22 C23 -176.6(3) . . . . ?
C26 C21 C22 B2 -174.5(3) . . . . ?
C21' C21 C22 B2 7.4(4) . . . . ?
O21 B2 C22 C23 -126.7(3) . . . . ?
O22 B2 C22 C23 49.6(3) . . . . ?
O21 B2 C22 C21 49.4(4) . . . . ?
O22 B2 C22 C21 -134.3(3) . . . . ?
C21 C22 C23 C24 -1.3(4) . . . . ?
B2 C22 C23 C24 175.0(3) . . . . ?
C22 C23 C24 C25 0.7(4) . . . . ?
C23 C24 C25 C26 -0.3(4) . . . . ?
C22 C21 C26 C25 -1.1(4) . . . . ?
C21' C21 C26 C25 177.1(3) . . . . ?
C24 C25 C26 C21 0.5(4) . . . . ?
C26 C21 C21' C26' 48.0(4) . . . . ?
C22 C21 C21' C26' -133.9(3) . . . . ?
C26 C21 C21' C22' -129.6(3) . . . . ?
C22 C21 C21' C22' 48.5(4) . . . . ?
C26' C21' C22' C23' 0.8(4) . . . . ?
C21 C21' C22' C23' 178.5(3) . . . . ?
C21' C22' C23' C24' -0.2(4) . . . . ?
C22' C23' C24' C25' 0.1(5) . . . . ?
C23' C24' C25' C26' -0.6(5) . . . . ?
C22' C21' C26' C25' -1.3(4) . . . . ?
C21 C21' C26' C25' -178.9(3) . . . . ?
C24' C25' C26' C21' 1.2(5) . . . . ?
